data_2021895
loop_
_publ_author_name
'Federicci, R\'emi'
'Baptiste, Benoit'
'Finocchi, Fabio'
'Popa, Florin'
'Brohan, Luc'
'B\'eneut, Keevin'
'Giura, Paola'
'Rousse, Gwena\"elle'
'Descamps-Mandine, Armel'
'Douillard, Thierry'
'Shukla, Abhay'
'Leridon, Brigitte'

_publ_section_title
;
 The crystal structure of Rb2Ti2O5&#x000D;
;
_journal_coeditor_code DK5058SUP1
_journal_issue 6
_journal_name_full 'Acta Crystallographica Section B Structural Science, Crystal Engineering and Materials'
_journal_page_first 1142
_journal_paper_doi 10.1107/S2052520617013646
_journal_volume 73
_journal_year 2017
_chemical_formula_moiety '0.5(O10 Rb4 Ti4)'
_chemical_formula_sum 'O5 Rb2 Ti2'
_chemical_formula_weight 346.74
_space_group_crystal_system monoclinic
_space_group_IT_number 12
_space_group_name_Hall '-C 2y'
_space_group_name_H-M_alt 'C 1 2/m 1'
_atom_sites_solution_primary direct
_audit_creation_date 2016-03-30
_audit_creation_method
;
Olex2 1.2
(compiled 2016.02.19 svn.r3266 for OlexSys, GUI svn.r5155)
;
_cell_angle_alpha 90
_cell_angle_beta 100.359(11)
_cell_angle_gamma 90
_cell_formula_units_Z 2
_cell_length_a 11.3457(12)
_cell_length_b 3.8195(5)
_cell_length_c 6.9699(8)
_cell_measurement_reflns_used 1003
_cell_measurement_temperature 150
_cell_measurement_theta_max 32.3730
_cell_measurement_theta_min 2.9010
_cell_volume 297.12(6)
_computing_cell_refinement 'CrysAlisPro 1.171.38.41 (Rigaku OD, 2015)'
_computing_data_collection 'CrysAlisPro 1.171.38.41 (Rigaku OD, 2015)'
_computing_data_reduction 'CrysAlisPro 1.171.38.41 (Rigaku OD, 2015)'
_computing_molecular_graphics 'Olex2 (Dolomanov et al., 2009)'
_computing_publication_material 'Olex2 (Dolomanov et al., 2009)'
_computing_structure_refinement 'ShelXL (Sheldrick, 2015)'
_computing_structure_solution 'ShelXT (Sheldrick, 2015)'
_diffrn_ambient_temperature 150.0
_diffrn_detector 'CCD plate'
_diffrn_measured_fraction_theta_full 0.994
_diffrn_measured_fraction_theta_max 0.994
_diffrn_measurement_details
;
List of Runs (angles in degrees, time in seconds):

  # Type    Start    End  Width  t~exp~   \w     \q     \k     \f   Frames
--------------------------------------------------------------------------
  1  \w      0.17  66.17   1.00   20.00    --   26.00 -94.50 145.00   66
  2  \f   -360.01   8.99   1.00   20.00 -12.40  24.00 -49.50    --   369
  3  \w    -33.32  61.68   1.00   20.00    --  -20.00  70.50 -25.00   95
;
_diffrn_measurement_device 'abstract diffractometer'
_diffrn_measurement_device_type 'Saxi-CrysAlisPro-abstract goniometer imported SAXI images'
_diffrn_measurement_method '\w and \f scans'
_diffrn_orient_matrix_type 'CrysAlisPro convention (1999,Acta A55,543-557)'
_diffrn_orient_matrix_UB_11 -0.0318647000
_diffrn_orient_matrix_UB_12 -0.0055802000
_diffrn_orient_matrix_UB_13 -0.0973475000
_diffrn_orient_matrix_UB_21 0.0424793000
_diffrn_orient_matrix_UB_22 -0.1199793000
_diffrn_orient_matrix_UB_23 -0.0249222000
_diffrn_orient_matrix_UB_31 -0.0348246000
_diffrn_orient_matrix_UB_32 -0.1418051000
_diffrn_orient_matrix_UB_33 0.0246636000
_diffrn_radiation_monochromator graphite
_diffrn_radiation_probe x-ray
_diffrn_radiation_type MoK\a
_diffrn_radiation_wavelength 0.71073
_diffrn_reflns_av_R_equivalents 0.0411
_diffrn_reflns_av_unetI/netI 0.0265
_diffrn_reflns_Laue_measured_fraction_full 0.994
_diffrn_reflns_Laue_measured_fraction_max 0.994
_diffrn_reflns_limit_h_max 12
_diffrn_reflns_limit_h_min -14
_diffrn_reflns_limit_k_max 4
_diffrn_reflns_limit_k_min -4
_diffrn_reflns_limit_l_max 8
_diffrn_reflns_limit_l_min -8
_diffrn_reflns_number 1205
_diffrn_reflns_point_group_measured_fraction_full 0.994
_diffrn_reflns_point_group_measured_fraction_max 0.994
_diffrn_reflns_theta_full 25.242
_diffrn_reflns_theta_max 26.357
_diffrn_reflns_theta_min 2.971
_diffrn_source 'fine-focus sealed X-ray tube'
_diffrn_source_type 'Enhance (Mo) X-ray Source'
_exptl_absorpt_coefficient_mu 18.903
_exptl_absorpt_correction_T_max 1.00000
_exptl_absorpt_correction_T_min 0.39972
_exptl_absorpt_correction_type multi-scan
_exptl_absorpt_process_details
;
CrysAlisPro 1.171.38.41 (Rigaku Oxford Diffraction, 2015)
Empirical absorption correction using spherical harmonics,
 implemented in SCALE3 ABSPACK scaling algorithm.
;
_exptl_crystal_colour 'clear light colourless'
_exptl_crystal_colour_lustre clear
_exptl_crystal_colour_modifier light
_exptl_crystal_colour_primary colourless
_exptl_crystal_density_diffrn 3.876
_exptl_crystal_description needle
_exptl_crystal_F_000 316
_exptl_crystal_size_max 0.2
_exptl_crystal_size_mid 0.1
_exptl_crystal_size_min 0.05
_refine_diff_density_max 1.523
_refine_diff_density_min -1.932
_refine_diff_density_rms 0.376
_refine_ls_extinction_method none
_refine_ls_goodness_of_fit_ref 1.109
_refine_ls_hydrogen_treatment undef
_refine_ls_matrix_type full
_refine_ls_number_parameters 29
_refine_ls_number_reflns 348
_refine_ls_number_restraints 0
_refine_ls_restrained_S_all 1.109
_refine_ls_R_factor_all 0.0537
_refine_ls_R_factor_gt 0.0499
_refine_ls_shift/su_max 0.000
_refine_ls_shift/su_mean 0.000
_refine_ls_structure_factor_coef Fsqd
_refine_ls_weighting_details 'w=1/[\s^2^(Fo^2^)+(0.1040P)^2^+1.3004P] where P=(Fo^2^+2Fc^2^)/3'
_refine_ls_weighting_scheme calc
_refine_ls_wR_factor_gt 0.1310
_refine_ls_wR_factor_ref 0.1342
_reflns_Friedel_coverage 0.000
_reflns_number_gt 320
_reflns_number_total 348
_reflns_threshold_expression 'I > 2\s(I)'
_cod_data_source_file dk5058sup1.cif
_cod_data_source_block I
_cod_database_code 2021895
_chemical_oxdiff_formula rb2ti2o5
_shelx_space_group_comment
;
The symmetry employed for this shelxl refinement is uniquely defined
by the following loop, which should always be used as a source of
symmetry information in preference to the above space-group names.
They are only intended as comments.
;
_reflns_odcompleteness_completeness 100.00
_reflns_odcompleteness_iscentric 1
_reflns_odcompleteness_theta 26.32
_olex2_refinement_description
;
;
_shelx_shelxl_version_number 2014/7
_olex2_submission_special_instructions 'No special instructions were received'
_oxdiff_exptl_absorpt_empirical_details
;
Empirical correction (ABSPACK) includes:
- Absorption correction using spherical harmonics
- Frame scaling
- Detector area scaling
;
_oxdiff_exptl_absorpt_empirical_full_max 2.101
_oxdiff_exptl_absorpt_empirical_full_min 0.528

loop_
_space_group_symop_operation_xyz
'x, y, z'
'-x, y, -z'
'x+1/2, y+1/2, z'
'-x+1/2, y+1/2, -z'
'-x, -y, -z'
'x, -y, z'
'-x+1/2, -y+1/2, -z'
'x+1/2, -y+1/2, z'

loop_
_atom_site_label
_atom_site_type_symbol
_atom_site_fract_x
_atom_site_fract_y
_atom_site_fract_z
_atom_site_U_iso_or_equiv
_atom_site_adp_type
_atom_site_occupancy
_atom_site_site_symmetry_order
_atom_site_calc_flag
_atom_site_refinement_flags_posn
_atom_site_refinement_flags_adp
_atom_site_refinement_flags_occupancy
Rb1 Rb 0.09812(8) 0.5000 0.84725(12) 0.0149(5) Uani 1 2 d S T P
Ti1 Ti 0.35229(14) 0.5000 0.5897(2) 0.0097(5) Uani 1 2 d S T P
O1 O 0.5000 0.5000 0.5000 0.015(2) Uani 1 4 d S T P
O3 O 0.1772(6) 0.5000 0.4776(9) 0.0149(14) Uani 1 2 d S T P
O2 O 0.3767(6) 0.5000 0.8391(9) 0.0156(15) Uani 1 2 d S T P

loop_
_atom_site_aniso_label
_atom_site_aniso_U_11
_atom_site_aniso_U_22
_atom_site_aniso_U_33
_atom_site_aniso_U_23
_atom_site_aniso_U_13
_atom_site_aniso_U_12
Rb1 0.0123(6) 0.0179(7) 0.0131(6) 0.000 -0.0016(4) 0.000
Ti1 0.0055(9) 0.0109(10) 0.0105(9) 0.000 -0.0043(6) 0.000
O1 0.004(4) 0.019(5) 0.022(5) 0.000 0.000(4) 0.000
O3 0.006(3) 0.016(4) 0.019(3) 0.000 -0.006(3) 0.000
O2 0.013(3) 0.015(3) 0.016(3) 0.000 -0.004(3) 0.000

loop_
_atom_type_symbol
_atom_type_description
_atom_type_scat_dispersion_real
_atom_type_scat_dispersion_imag
_atom_type_scat_source
O O 0.0106 0.0060 'International Tables Vol C Tables 4.2.6.8 and 6.1.1.4'
Ti Ti 0.2776 0.4457 'International Tables Vol C Tables 4.2.6.8 and 6.1.1.4'
Rb Rb -0.9393 2.9676 'International Tables Vol C Tables 4.2.6.8 and 6.1.1.4'

loop_
_geom_angle_atom_site_label_1
_geom_angle_atom_site_label_2
_geom_angle_atom_site_label_3
_geom_angle
_geom_angle_site_symmetry_1
_geom_angle_site_symmetry_3
Rb1 Rb1 Ti1 76.81(4) 5_567 3_455
Rb1 Rb1 Ti1 76.81(4) 5_567 3_445
Rb1 Rb1 O3 78.10(11) 5_567 5_566
Ti1 Rb1 Ti1 64.39(4) 3_445 3_455
O1 Rb1 Rb1 107.91(3) 3_445 5_567
O1 Rb1 Rb1 107.91(3) 3_455 5_567
O1 Rb1 Ti1 78.53(3) 3_455 3_445
O1 Rb1 Ti1 31.81(2) 3_445 3_445
O1 Rb1 Ti1 78.53(3) 3_445 3_455
O1 Rb1 Ti1 31.81(2) 3_455 3_455
O1 Rb1 O1 75.30(2) 3_445 3_455
O1 Rb1 O3 49.42(7) 3_455 5_566
O1 Rb1 O3 49.42(7) 3_445 5_566
O1 Rb1 O2 100.64(10) 3_445 3_455
O1 Rb1 O2 56.19(11) 3_455 3_455
O1 Rb1 O2 101.73(9) 3_455 .
O1 Rb1 O2 101.73(9) 3_445 .
O1 Rb1 O2 100.64(10) 3_455 3_445
O1 Rb1 O2 56.19(11) 3_445 3_445
O3 Rb1 Rb1 156.98(13) . 5_567
O3 Rb1 Ti1 83.76(10) . 3_455
O3 Rb1 Ti1 32.39(2) 5_566 3_445
O3 Rb1 Ti1 32.39(2) 5_566 3_455
O3 Rb1 Ti1 83.76(11) . 3_445
O3 Rb1 O1 55.36(8) . 3_445
O3 Rb1 O1 55.36(8) . 3_455
O3 Rb1 O3 78.88(18) . 5_566
O3 Rb1 O2 132.53(11) . 7_567
O3 Rb1 O2 111.11(14) . 3_445
O3 Rb1 O2 132.53(11) . 7_557
O3 Rb1 O2 111.11(14) . 3_455
O3 Rb1 O2 60.76(17) . .
O2 Rb1 Rb1 52.51(10) 3_455 5_567
O2 Rb1 Rb1 52.51(10) 3_445 5_567
O2 Rb1 Rb1 60.21(12) 7_567 5_567
O2 Rb1 Rb1 60.21(12) 7_557 5_567
O2 Rb1 Rb1 142.26(12) . 5_567
O2 Rb1 Ti1 28.50(12) 3_455 3_455
O2 Rb1 Ti1 134.11(13) 7_567 3_445
O2 Rb1 Ti1 134.11(13) 7_557 3_455
O2 Rb1 Ti1 28.50(12) 3_445 3_445
O2 Rb1 Ti1 76.56(9) 3_445 3_455
O2 Rb1 Ti1 89.37(11) 7_567 3_455
O2 Rb1 Ti1 132.78(8) . 3_455
O2 Rb1 Ti1 76.56(9) 3_455 3_445
O2 Rb1 Ti1 132.78(8) . 3_445
O2 Rb1 Ti1 89.37(11) 7_557 3_445
O2 Rb1 O1 98.95(9) 7_567 3_455
O2 Rb1 O1 98.95(9) 7_557 3_445
O2 Rb1 O1 165.07(13) 7_557 3_455
O2 Rb1 O1 165.07(13) 7_567 3_445
O2 Rb1 O3 51.25(12) 3_445 5_566
O2 Rb1 O3 116.42(14) 7_557 5_566
O2 Rb1 O3 51.25(12) 3_455 5_566
O2 Rb1 O3 116.42(14) 7_567 5_566
O2 Rb1 O3 139.64(17) . 5_566
O2 Rb1 O2 65.2(2) 7_567 3_455
O2 Rb1 O2 142.60(7) 3_445 .
O2 Rb1 O2 112.72(9) 7_557 3_455
O2 Rb1 O2 112.72(9) 7_567 3_445
O2 Rb1 O2 65.2(2) 7_557 3_445
O2 Rb1 O2 142.60(7) 3_455 .
O2 Rb1 O2 92.89(15) 7_557 .
O2 Rb1 O2 83.14(17) 7_567 7_557
O2 Rb1 O2 74.69(14) 3_445 3_455
O2 Rb1 O2 92.89(15) 7_567 .
Rb1 Ti1 Rb1 117.69(4) 3_545 7_566
Rb1 Ti1 Rb1 111.41(4) 3_545 .
Rb1 Ti1 Rb1 111.41(4) 3 .
Rb1 Ti1 Rb1 130.51(4) . 7_556
Rb1 Ti1 Rb1 130.51(4) . 7_566
Rb1 Ti1 Rb1 117.69(4) 3 7_556
Rb1 Ti1 Rb1 85.29(3) 3_545 7_556
Rb1 Ti1 Rb1 61.74(3) 7_556 7_566
Rb1 Ti1 Rb1 85.29(3) 3 7_566
Rb1 Ti1 Rb1 64.39(4) 3 3_545
Ti1 Ti1 Rb1 109.48(2) 7_566 3
Ti1 Ti1 Rb1 101.49(7) 7_556 7_566
Ti1 Ti1 Rb1 66.29(5) 7_566 .
Ti1 Ti1 Rb1 172.67(7) 7_566 3_545
Ti1 Ti1 Rb1 172.67(7) 7_556 3
Ti1 Ti1 Rb1 64.22(5) 7_566 7_566
Ti1 Ti1 Rb1 109.48(2) 7_556 3_545
Ti1 Ti1 Rb1 66.29(5) 7_556 .
Ti1 Ti1 Rb1 64.22(5) 7_556 7_556
Ti1 Ti1 Rb1 101.49(7) 7_566 7_556
Ti1 Ti1 Ti1 76.32(7) 7_556 7_566
O1 Ti1 Rb1 170.13(8) . .
O1 Ti1 Rb1 57.06(4) . 7_566
O1 Ti1 Rb1 57.06(4) . 7_556
O1 Ti1 Rb1 60.63(4) . 3_545
O1 Ti1 Rb1 60.63(4) . 3
O1 Ti1 Ti1 120.80(7) . 7_556
O1 Ti1 Ti1 120.80(7) . 7_566
O1 Ti1 O3 92.5(2) . 7_556
O1 Ti1 O3 92.5(2) . 7_566
O1 Ti1 O3 138.4(2) . .
O3 Ti1 Rb1 145.55(6) . 3_545
O3 Ti1 Rb1 90.1(2) 7_556 .
O3 Ti1 Rb1 145.55(6) . 3
O3 Ti1 Rb1 110.2(2) 7_556 7_566
O3 Ti1 Rb1 71.81(18) 7_556 3_545
O3 Ti1 Rb1 90.1(2) 7_566 .
O3 Ti1 Rb1 110.2(2) 7_566 7_556
O3 Ti1 Rb1 51.45(18) . .
O3 Ti1 Rb1 88.05(16) . 7_566
O3 Ti1 Rb1 135.68(18) 7_556 3
O3 Ti1 Rb1 88.05(16) . 7_556
O3 Ti1 Rb1 135.68(18) 7_566 3_545
O3 Ti1 Rb1 71.81(18) 7_566 3
O3 Ti1 Rb1 49.88(19) 7_566 7_566
O3 Ti1 Rb1 49.88(19) 7_556 7_556
O3 Ti1 Ti1 39.27(18) 7_566 7_566
O3 Ti1 Ti1 38.83(5) . 7_556
O3 Ti1 Ti1 38.83(5) . 7_566
O3 Ti1 Ti1 39.27(18) 7_556 7_556
O3 Ti1 Ti1 114.68(19) 7_566 7_556
O3 Ti1 Ti1 114.68(19) 7_556 7_566
O3 Ti1 O3 149.3(4) 7_556 7_566
O3 Ti1 O3 78.10(19) 7_566 .
O3 Ti1 O3 78.10(19) 7_556 .
O2 Ti1 Rb1 61.44(17) . 3_545
O2 Ti1 Rb1 61.44(17) . 3
O2 Ti1 Rb1 59.9(2) . .
O2 Ti1 Rb1 144.19(11) . 7_566
O2 Ti1 Rb1 144.19(11) . 7_556
O2 Ti1 Ti1 112.55(17) . 7_566
O2 Ti1 Ti1 112.55(17) . 7_556
O2 Ti1 O1 110.2(2) . .
O2 Ti1 O3 111.4(3) . .
O2 Ti1 O3 103.30(19) . 7_556
O2 Ti1 O3 103.30(19) . 7_566
Rb1 O1 Rb1 75.30(2) 7_556 7_566
Rb1 O1 Rb1 104.70(2) 3 7_566
Rb1 O1 Rb1 180.0 7_556 3
Rb1 O1 Rb1 104.70(2) 7_556 3_545
Rb1 O1 Rb1 75.30(2) 3 3_545
Rb1 O1 Rb1 180.0 3_545 7_566
Ti1 O1 Rb1 87.56(4) . 3_545
Ti1 O1 Rb1 87.56(4) 5_666 7_566
Ti1 O1 Rb1 87.56(4) . 3
Ti1 O1 Rb1 92.44(4) 5_666 3_545
Ti1 O1 Rb1 92.44(4) . 7_566
Ti1 O1 Rb1 92.44(4) . 7_556
Ti1 O1 Rb1 87.56(4) 5_666 7_556
Ti1 O1 Rb1 92.44(4) 5_666 3
Ti1 O1 Ti1 180.0 . 5_666
Rb1 O3 Rb1 101.12(18) . 5_566
Ti1 O3 Rb1 98.4(2) 7_566 .
Ti1 O3 Rb1 95.6(2) . .
Ti1 O3 Rb1 75.80(18) 7_566 5_566
Ti1 O3 Rb1 75.80(18) 7_556 5_566
Ti1 O3 Rb1 163.3(3) . 5_566
Ti1 O3 Rb1 98.4(2) 7_556 .
Ti1 O3 Ti1 101.90(19) 7_556 .
Ti1 O3 Ti1 101.90(19) 7_566 .
Ti1 O3 Ti1 149.3(4) 7_556 7_566
Rb1 O2 Rb1 83.14(17) 7_567 7_557
Rb1 O2 Rb1 87.11(15) 7_557 .
Rb1 O2 Rb1 67.28(9) 7_557 3_545
Rb1 O2 Rb1 67.28(9) 7_567 3
Rb1 O2 Rb1 74.69(14) 3 3_545
Rb1 O2 Rb1 142.60(7) 3 .
Rb1 O2 Rb1 87.11(15) 7_567 .
Rb1 O2 Rb1 114.8(2) 7_567 3_545
Rb1 O2 Rb1 142.60(7) 3_545 .
Rb1 O2 Rb1 114.8(2) 7_557 3
Ti1 O2 Rb1 92.2(2) . .
Ti1 O2 Rb1 90.1(2) . 3_545
Ti1 O2 Rb1 90.1(2) . 3
Ti1 O2 Rb1 138.40(9) . 7_557
Ti1 O2 Rb1 138.40(9) . 7_567

loop_
_geom_bond_atom_site_label_1
_geom_bond_atom_site_label_2
_geom_bond_distance
_geom_bond_site_symmetry_2
Rb1 Rb1 3.3460(16) 5_567
Rb1 Ti1 3.5845(17) 3_445
Rb1 Ti1 3.5845(17) 3_455
Rb1 O1 3.1265(7) 3_445
Rb1 O1 3.1265(7) 3_455
Rb1 O3 3.513(6) 5_566
Rb1 O3 2.877(7) .
Rb1 O2 3.171(6) .
Rb1 O2 3.148(5) 3_445
Rb1 O2 2.878(5) 7_557
Rb1 O2 2.878(5) 7_567
Rb1 O2 3.148(5) 3_455
Ti1 Rb1 3.5845(17) 3
Ti1 Rb1 3.7221(16) 7_556
Ti1 Rb1 3.7221(16) 7_566
Ti1 Rb1 3.5845(17) 3_545
Ti1 Ti1 3.091(2) 7_566
Ti1 Ti1 3.091(2) 7_556
Ti1 O1 1.8910(15) .
Ti1 O3 1.9805(17) 7_556
Ti1 O3 2.000(6) .
Ti1 O3 1.9805(17) 7_566
Ti1 O2 1.710(7) .
O1 Rb1 3.1266(7) 3
O1 Rb1 3.1266(7) 7_566
O1 Rb1 3.1266(7) 7_556
O1 Rb1 3.1266(7) 3_545
O1 Ti1 1.8910(15) 5_666
O3 Rb1 3.513(6) 5_566
O3 Ti1 1.9805(17) 7_566
O3 Ti1 1.9805(17) 7_556
O2 Rb1 2.878(5) 7_557
O2 Rb1 3.148(5) 3
O2 Rb1 3.148(5) 3_545
O2 Rb1 2.878(5) 7_567
